data_4038441
loop_
_publ_author_name
'Zhang, Zhe'
'Zhang, Bo-Sheng'
'Li, Kai-Li'
'An, Yang'
'Liu, Ce'
'Gou, Xue-Ya'
'Liang, Yong-Min'

_publ_section_title
;
 Palladium-Catalyzed Amination/Dearomatization Reaction of Indoles and
 Benzofurans.
;
_journal_name_full 'The Journal of organic chemistry'
_journal_paper_doi 10.1021/acs.joc.0c00475
_journal_year 2020
_chemical_formula_moiety 'C21 H20 N2 O S'
_chemical_formula_sum 'C21 H20 N2 O S'
_chemical_formula_weight 348.45
_space_group_crystal_system monoclinic
_space_group_IT_number 14
_space_group_name_Hall '-P 2ybc'
_space_group_name_H-M_alt 'P 1 21/c 1'
_atom_sites_solution_hydrogens mixed
_atom_sites_solution_primary direct
_audit_creation_date 2019-06-19
_audit_creation_method
;
Olex2 1.2
(compiled 2018.05.29 svn.r3508 for OlexSys, GUI svn.r5506)
;
_cell_angle_alpha 90
_cell_angle_beta 105.805(12)
_cell_angle_gamma 90
_cell_formula_units_Z 4
_cell_length_a 14.7542(19)
_cell_length_b 6.8673(7)
_cell_length_c 17.936(2)
_cell_measurement_reflns_used 1166
_cell_measurement_temperature 292.18(10)
_cell_measurement_theta_max 24.8920
_cell_measurement_theta_min 3.6250
_cell_volume 1748.6(4)
_computing_cell_refinement 'CrysAlisPro 1.171.38.43f (Rigaku OD, 2015)'
_computing_data_collection 'CrysAlisPro 1.171.38.43f (Rigaku OD, 2015)'
_computing_data_reduction 'CrysAlisPro 1.171.38.43f (Rigaku OD, 2015)'
_computing_molecular_graphics 'Olex2 (Dolomanov et al., 2009)'
_computing_publication_material 'Olex2 (Dolomanov et al., 2009)'
_computing_structure_refinement 'ShelXL (Sheldrick, 2015)'
_computing_structure_solution 'ShelXS (Sheldrick, 2008)'
_diffrn_ambient_environment air
_diffrn_ambient_temperature 292.18(10)
_diffrn_detector 'CCD plate'
_diffrn_detector_area_resol_mean 16.0733
_diffrn_detector_type Eos
_diffrn_measured_fraction_theta_full 0.997
_diffrn_measured_fraction_theta_max 0.997
_diffrn_measurement_details
;
List of Runs (angles in degrees, time in seconds):

  # Type    Start    End  Width  t~exp~   \w     \q     \k     \f   Frames
--------------------------------------------------------------------------
  1  \w     -2.00  58.00   1.00    6.00    --  -22.08   0.00-180.00   60
  2  \w     -6.00 101.00   1.00    6.00    --   25.21  38.00-150.00  107
  3  \w    -48.00  47.00   1.00    6.00    --   25.21 -57.00  30.00   95
;
_diffrn_measurement_device 'four-circle diffractometer'
_diffrn_measurement_device_type 'SuperNova, Dual, Cu at zero, Eos'
_diffrn_measurement_method '\w scans'
_diffrn_orient_matrix_type 'CrysAlisPro convention (1999,Acta A55,543-557)'
_diffrn_orient_matrix_UB_11 0.0326643000
_diffrn_orient_matrix_UB_12 -0.0717020000
_diffrn_orient_matrix_UB_13 0.0191268000
_diffrn_orient_matrix_UB_21 0.0046048000
_diffrn_orient_matrix_UB_22 0.0481502000
_diffrn_orient_matrix_UB_23 0.0358376000
_diffrn_orient_matrix_UB_31 -0.0374975000
_diffrn_orient_matrix_UB_32 -0.0567020000
_diffrn_orient_matrix_UB_33 0.0062081000
_diffrn_radiation_monochromator mirror
_diffrn_radiation_probe x-ray
_diffrn_radiation_type MoK\a
_diffrn_radiation_wavelength 0.71073
_diffrn_reflns_av_R_equivalents 0.0559
_diffrn_reflns_av_unetI/netI 0.0841
_diffrn_reflns_Laue_measured_fraction_full 0.997
_diffrn_reflns_Laue_measured_fraction_max 0.997
_diffrn_reflns_limit_h_max 18
_diffrn_reflns_limit_h_min -16
_diffrn_reflns_limit_k_max 8
_diffrn_reflns_limit_k_min -7
_diffrn_reflns_limit_l_max 22
_diffrn_reflns_limit_l_min -17
_diffrn_reflns_number 6737
_diffrn_reflns_point_group_measured_fraction_full 0.997
_diffrn_reflns_point_group_measured_fraction_max 0.997
_diffrn_reflns_theta_full 25.242
_diffrn_reflns_theta_max 26.021
_diffrn_reflns_theta_min 3.366
_diffrn_source 'micro-focus sealed X-ray tube'
_diffrn_source_type 'SuperNova (Mo) X-ray Source'
_exptl_absorpt_coefficient_mu 0.196
_exptl_absorpt_correction_T_max 1.00000
_exptl_absorpt_correction_T_min 0.66262
_exptl_absorpt_correction_type multi-scan
_exptl_absorpt_process_details
;
CrysAlisPro 1.171.38.43f (Rigaku Oxford Diffraction, 2015)
Empirical absorption correction using spherical harmonics,
 implemented in SCALE3 ABSPACK scaling algorithm.
;
_exptl_crystal_colour 'clear light colourless'
_exptl_crystal_colour_lustre clear
_exptl_crystal_colour_modifier light
_exptl_crystal_colour_primary colourless
_exptl_crystal_density_diffrn 1.324
_exptl_crystal_description block
_exptl_crystal_F_000 736
_exptl_crystal_size_max 0.18
_exptl_crystal_size_mid 0.15
_exptl_crystal_size_min 0.12
_refine_diff_density_max 0.206
_refine_diff_density_min -0.306
_refine_diff_density_rms 0.052
_refine_ls_extinction_method none
_refine_ls_goodness_of_fit_ref 1.072
_refine_ls_hydrogen_treatment mixed
_refine_ls_matrix_type full
_refine_ls_number_parameters 235
_refine_ls_number_reflns 3437
_refine_ls_number_restraints 0
_refine_ls_restrained_S_all 1.072
_refine_ls_R_factor_all 0.0982
_refine_ls_R_factor_gt 0.0574
_refine_ls_shift/su_max 0.000
_refine_ls_shift/su_mean 0.000
_refine_ls_structure_factor_coef Fsqd
_refine_ls_weighting_details 'w=1/[\s^2^(Fo^2^)+(0.0403P)^2^] where P=(Fo^2^+2Fc^2^)/3'
_refine_ls_weighting_scheme calc
_refine_ls_wR_factor_gt 0.1117
_refine_ls_wR_factor_ref 0.1405
_reflns_Friedel_coverage 0.000
_reflns_number_gt 2147
_reflns_number_total 3437
_reflns_threshold_expression 'I > 2\s(I)'
_cod_data_source_file jo0c00475_si_003.cif
_cod_data_source_block zhangzh_z78_1
_cod_database_code 4038441
_shelx_shelxl_version_number 2018/3
_shelx_space_group_comment
;
The symmetry employed for this shelxl refinement is uniquely defined
by the following loop, which should always be used as a source of
symmetry information in preference to the above space-group names.
They are only intended as comments.
;
_reflns_odcompleteness_completeness 99.64
_reflns_odcompleteness_iscentric 1
_reflns_odcompleteness_theta 26.32
_olex2_refinement_description
;
1. Fixed Uiso
 At 1.2 times of:
  All C(H) groups, All C(H,H) groups
 At 1.5 times of:
  All C(H,H,H) groups
2.a Secondary CH2 refined with riding coordinates:
 C7(H7A,H7B), C16(H16A,H16B), C20(H20A,H20B), C21(H21A,H21B)
2.b Aromatic/amide H refined with riding coordinates:
 C10(H10), C13(H13), C19(H19), C22(H22), C23(H23), C24(H24), C25(H25)
2.c Idealised Me refined as rotating group:
 C18(H18A,H18B,H18C)
;
_olex2_date_sample_data_collection 2019-06-17
_olex2_submission_special_instructions 'No special instructions were received'
_oxdiff_exptl_absorpt_empirical_details
;
Empirical correction (ABSPACK) includes:
- Absorption correction using spherical harmonics
- Frame scaling
;
_oxdiff_exptl_absorpt_empirical_full_max 1.496
_oxdiff_exptl_absorpt_empirical_full_min 0.576

loop_
_space_group_symop_operation_xyz
'x, y, z'
'-x, y+1/2, -z+1/2'
'-x, -y, -z'
'x, -y-1/2, z-1/2'

loop_
_atom_site_label
_atom_site_type_symbol
_atom_site_fract_x
_atom_site_fract_y
_atom_site_fract_z
_atom_site_U_iso_or_equiv
_atom_site_adp_type
_atom_site_occupancy
_atom_site_site_symmetry_order
_atom_site_calc_flag
_atom_site_refinement_flags_posn
_atom_site_refinement_flags_adp
_atom_site_refinement_flags_occupancy
_atom_site_disorder_assembly
_atom_site_disorder_group
S1 S 0.21308(6) 0.48886(11) 0.27063(5) 0.0488(3) Uani 1 1 d . . . . .
N2 N 0.17848(16) 0.8339(3) 0.37698(12) 0.0320(6) Uani 1 1 d . . . . .
N3 N 0.26227(16) 1.1744(3) 0.60001(12) 0.0357(6) Uani 1 1 d . . . . .
C4 C 0.17062(19) 1.0674(4) 0.47938(15) 0.0291(6) Uani 1 1 d . . . . .
O5 O 0.15905(15) 1.4062(3) 0.62388(12) 0.0536(6) Uani 1 1 d . . . . .
C6 C 0.1281(2) 0.9778(4) 0.40899(15) 0.0311(6) Uani 1 1 d . . . . .
C7 C 0.1754(2) 0.8726(4) 0.29599(15) 0.0389(7) Uani 1 1 d . . . . .
H7A H 0.191789 1.007633 0.290547 0.047 Uiso 1 1 calc R . . . .
H7B H 0.111909 0.851435 0.263524 0.047 Uiso 1 1 calc R . . . .
C8 C 0.3537(2) 1.1311(4) 0.51140(16) 0.0352(7) Uani 1 1 d . . . . .
C9 C 0.2693(2) 1.0461(4) 0.53431(15) 0.0312(6) Uani 1 1 d . . . . .
C10 C 0.0262(2) 1.2455(4) 0.47433(17) 0.0386(7) Uani 1 1 d . . . . .
H10 H -0.007330 1.332122 0.496602 0.046 Uiso 1 1 calc R . . . .
C11 C 0.1771(2) 1.2745(4) 0.58506(16) 0.0366(7) Uani 1 1 d . . . . .
C12 C 0.1182(2) 1.1958(4) 0.51109(15) 0.0327(7) Uani 1 1 d . . . . .
C13 C 0.0359(2) 1.0291(4) 0.37165(16) 0.0402(7) Uani 1 1 d . . . . .
H13 H 0.006796 0.972611 0.323998 0.048 Uiso 1 1 calc R . . . .
C14 C 0.3484(2) 1.2749(4) 0.62839(17) 0.0397(7) Uani 1 1 d . . . . .
C15 C 0.4034(2) 1.2552(4) 0.57700(17) 0.0396(7) Uani 1 1 d . . . . .
C16 C 0.1438(2) 0.6383(4) 0.38751(18) 0.0439(8) Uani 1 1 d . . . . .
H16A H 0.080620 0.622320 0.353710 0.053 Uiso 1 1 calc R . . . .
H16B H 0.140911 0.623447 0.440589 0.053 Uiso 1 1 calc R . . . .
C17 C 0.3791(3) 1.0914(6) 0.4482(2) 0.0513(9) Uani 1 1 d . . . . .
C18 C 0.2913(2) 0.8383(4) 0.56360(16) 0.0430(8) Uani 1 1 d . . . . .
H18A H 0.347238 0.837766 0.606188 0.065 Uiso 1 1 calc GR . . . .
H18B H 0.300918 0.758254 0.522539 0.065 Uiso 1 1 calc GR . . . .
H18C H 0.239492 0.787926 0.580517 0.065 Uiso 1 1 calc GR . . . .
C19 C -0.0141(2) 1.1611(4) 0.40296(17) 0.0436(8) Uani 1 1 d . . . . .
H19 H -0.075373 1.193524 0.375802 0.052 Uiso 1 1 calc R . . . .
C20 C 0.2427(2) 0.7422(4) 0.26920(16) 0.0423(8) Uani 1 1 d . . . . .
H20A H 0.305938 0.762274 0.302379 0.051 Uiso 1 1 calc R . . . .
H20B H 0.242519 0.778495 0.216891 0.051 Uiso 1 1 calc R . . . .
C21 C 0.2074(2) 0.4833(4) 0.36937(18) 0.0498(9) Uani 1 1 d . . . . .
H21A H 0.184840 0.356413 0.380035 0.060 Uiso 1 1 calc R . . . .
H21B H 0.270359 0.500231 0.403423 0.060 Uiso 1 1 calc R . . . .
C22 C 0.3765(2) 1.3849(4) 0.69531(17) 0.0481(8) Uani 1 1 d . . . . .
H22 H 0.339412 1.393919 0.729629 0.058 Uiso 1 1 calc R . . . .
C23 C 0.4891(2) 1.3515(4) 0.5919(2) 0.0536(9) Uani 1 1 d . . . . .
H23 H 0.527066 1.340369 0.558354 0.064 Uiso 1 1 calc R . . . .
C24 C 0.4620(3) 1.4813(4) 0.7092(2) 0.0591(10) Uani 1 1 d . . . . .
H24 H 0.482544 1.557651 0.753436 0.071 Uiso 1 1 calc R . . . .
C25 C 0.5170(3) 1.4659(5) 0.6588(2) 0.0607(10) Uani 1 1 d . . . . .
H25 H 0.573821 1.532899 0.669323 0.073 Uiso 1 1 calc R . . . .
H17A H 0.437(2) 1.146(4) 0.4395(18) 0.063(10) Uiso 1 1 d . . . . .
H17B H 0.345(2) 0.996(4) 0.4104(19) 0.059(10) Uiso 1 1 d . . . . .

loop_
_atom_site_aniso_label
_atom_site_aniso_U_11
_atom_site_aniso_U_22
_atom_site_aniso_U_33
_atom_site_aniso_U_23
_atom_site_aniso_U_13
_atom_site_aniso_U_12
S1 0.0539(6) 0.0457(5) 0.0449(5) -0.0129(4) 0.0103(4) 0.0007(4)
N2 0.0399(15) 0.0297(12) 0.0249(11) 0.0013(10) 0.0066(10) 0.0010(11)
N3 0.0354(15) 0.0395(13) 0.0294(12) -0.0065(10) 0.0043(10) 0.0015(12)
C4 0.0312(16) 0.0262(13) 0.0288(14) 0.0049(11) 0.0061(12) 0.0010(12)
O5 0.0554(15) 0.0514(13) 0.0531(14) -0.0199(11) 0.0132(11) 0.0072(12)
C6 0.0346(17) 0.0289(14) 0.0294(14) 0.0041(11) 0.0082(12) -0.0001(12)
C7 0.052(2) 0.0371(16) 0.0270(15) 0.0034(12) 0.0090(13) -0.0006(15)
C8 0.0292(16) 0.0364(16) 0.0373(16) 0.0053(13) 0.0041(13) 0.0078(13)
C9 0.0341(17) 0.0343(15) 0.0238(13) 0.0007(12) 0.0056(12) 0.0058(13)
C10 0.0348(18) 0.0316(15) 0.0503(18) 0.0023(14) 0.0134(14) 0.0069(14)
C11 0.0408(19) 0.0320(15) 0.0377(16) -0.0006(13) 0.0118(13) 0.0012(14)
C12 0.0346(17) 0.0280(14) 0.0342(15) 0.0004(12) 0.0072(12) 0.0024(13)
C13 0.0379(18) 0.0438(17) 0.0331(16) -0.0010(13) 0.0001(13) -0.0007(15)
C14 0.0395(19) 0.0325(15) 0.0412(17) 0.0013(13) 0.0010(14) 0.0030(14)
C15 0.0326(17) 0.0373(16) 0.0435(17) 0.0022(14) 0.0010(14) 0.0029(14)
C16 0.057(2) 0.0329(15) 0.0445(18) 0.0036(13) 0.0178(16) -0.0022(15)
C17 0.040(2) 0.064(2) 0.052(2) -0.0072(19) 0.0175(17) -0.0014(19)
C18 0.051(2) 0.0370(16) 0.0367(17) 0.0041(13) 0.0035(14) 0.0057(15)
C19 0.0307(17) 0.0469(18) 0.0472(18) 0.0028(15) 0.0005(14) 0.0035(15)
C20 0.051(2) 0.0469(17) 0.0298(15) -0.0049(14) 0.0126(14) 0.0022(16)
C21 0.066(2) 0.0353(16) 0.052(2) 0.0036(14) 0.0228(17) 0.0014(16)
C22 0.050(2) 0.0402(17) 0.0454(19) -0.0100(14) -0.0021(15) 0.0053(16)
C23 0.041(2) 0.054(2) 0.063(2) 0.0033(18) 0.0088(17) 0.0014(17)
C24 0.055(2) 0.047(2) 0.061(2) -0.0120(17) -0.0096(19) 0.0025(18)
C25 0.039(2) 0.050(2) 0.078(3) -0.0072(19) -0.0092(19) -0.0059(17)

loop_
_atom_type_symbol
_atom_type_description
_atom_type_scat_dispersion_real
_atom_type_scat_dispersion_imag
_atom_type_scat_source
C C 0.0033 0.0016 'International Tables Vol C Tables 4.2.6.8 and 6.1.1.4'
H H 0.0000 0.0000 'International Tables Vol C Tables 4.2.6.8 and 6.1.1.4'
N N 0.0061 0.0033 'International Tables Vol C Tables 4.2.6.8 and 6.1.1.4'
O O 0.0106 0.0060 'International Tables Vol C Tables 4.2.6.8 and 6.1.1.4'
S S 0.1246 0.1234 'International Tables Vol C Tables 4.2.6.8 and 6.1.1.4'

loop_
_geom_angle_atom_site_label_1
_geom_angle_atom_site_label_2
_geom_angle_atom_site_label_3
_geom_angle
_geom_angle_site_symmetry_1
_geom_angle_site_symmetry_3
_geom_angle_publ_flag
C20 S1 C21 96.42(14) . . ?
C6 N2 C7 112.9(2) . . ?
C6 N2 C16 109.9(2) . . ?
C7 N2 C16 112.1(2) . . ?
C11 N3 C9 113.0(2) . . ?
C11 N3 C14 120.3(2) . . ?
C14 N3 C9 108.8(2) . . ?
C6 C4 C9 131.2(2) . . ?
C6 C4 C12 119.2(3) . . ?
C12 C4 C9 109.6(2) . . ?
C4 C6 N2 120.6(2) . . ?
C13 C6 N2 121.6(2) . . ?
C13 C6 C4 117.8(3) . . ?
N2 C7 H7A 109.4 . . ?
N2 C7 H7B 109.4 . . ?
N2 C7 C20 111.3(2) . . ?
H7A C7 H7B 108.0 . . ?
C20 C7 H7A 109.4 . . ?
C20 C7 H7B 109.4 . . ?
C15 C8 C9 105.7(2) . . ?
C17 C8 C9 126.6(3) . . ?
C17 C8 C15 127.6(3) . . ?
N3 C9 C4 101.1(2) . . ?
N3 C9 C8 102.9(2) . . ?
N3 C9 C18 109.5(2) . . ?
C4 C9 C8 119.6(2) . . ?
C18 C9 C4 112.8(2) . . ?
C18 C9 C8 109.7(2) . . ?
C12 C10 H10 121.4 . . ?
C12 C10 C19 117.2(3) . . ?
C19 C10 H10 121.4 . . ?
N3 C11 C12 105.8(2) . . ?
O5 C11 N3 125.8(3) . . ?
O5 C11 C12 128.3(3) . . ?
C4 C12 C11 110.0(2) . . ?
C10 C12 C4 123.0(3) . . ?
C10 C12 C11 126.9(3) . . ?
C6 C13 H13 118.9 . . ?
C19 C13 C6 122.1(3) . . ?
C19 C13 H13 118.9 . . ?
C15 C14 N3 110.1(2) . . ?
C22 C14 N3 127.3(3) . . ?
C22 C14 C15 122.5(3) . . ?
C14 C15 C8 109.4(3) . . ?
C23 C15 C8 131.1(3) . . ?
C23 C15 C14 119.5(3) . . ?
N2 C16 H16A 109.4 . . ?
N2 C16 H16B 109.4 . . ?
N2 C16 C21 111.0(2) . . ?
H16A C16 H16B 108.0 . . ?
C21 C16 H16A 109.4 . . ?
C21 C16 H16B 109.4 . . ?
C8 C17 H17A 121.3(19) . . ?
C8 C17 H17B 121.9(19) . . ?
H17A C17 H17B 117(3) . . ?
C9 C18 H18A 109.5 . . ?
C9 C18 H18B 109.5 . . ?
C9 C18 H18C 109.5 . . ?
H18A C18 H18B 109.5 . . ?
H18A C18 H18C 109.5 . . ?
H18B C18 H18C 109.5 . . ?
C10 C19 H19 119.7 . . ?
C13 C19 C10 120.6(3) . . ?
C13 C19 H19 119.7 . . ?
S1 C20 H20A 109.0 . . ?
S1 C20 H20B 109.0 . . ?
C7 C20 S1 112.7(2) . . ?
C7 C20 H20A 109.0 . . ?
C7 C20 H20B 109.0 . . ?
H20A C20 H20B 107.8 . . ?
S1 C21 H21A 108.9 . . ?
S1 C21 H21B 108.9 . . ?
C16 C21 S1 113.3(2) . . ?
C16 C21 H21A 108.9 . . ?
C16 C21 H21B 108.9 . . ?
H21A C21 H21B 107.7 . . ?
C14 C22 H22 121.3 . . ?
C14 C22 C24 117.4(3) . . ?
C24 C22 H22 121.3 . . ?
C15 C23 H23 120.9 . . ?
C15 C23 C25 118.2(3) . . ?
C25 C23 H23 120.9 . . ?
C22 C24 H24 119.4 . . ?
C25 C24 C22 121.1(3) . . ?
C25 C24 H24 119.4 . . ?
C23 C25 H25 119.3 . . ?
C24 C25 C23 121.3(3) . . ?
C24 C25 H25 119.3 . . ?

loop_
_geom_bond_atom_site_label_1
_geom_bond_atom_site_label_2
_geom_bond_distance
_geom_bond_site_symmetry_2
_geom_bond_publ_flag
S1 C20 1.796(3) . ?
S1 C21 1.796(3) . ?
N2 C6 1.446(3) . ?
N2 C7 1.465(3) . ?
N2 C16 1.467(3) . ?
N3 C9 1.498(3) . ?
N3 C11 1.393(3) . ?
N3 C14 1.414(3) . ?
C4 C6 1.391(3) . ?
C4 C9 1.527(4) . ?
C4 C12 1.393(4) . ?
O5 C11 1.215(3) . ?
C6 C13 1.389(4) . ?
C7 H7A 0.9700 . ?
C7 H7B 0.9700 . ?
C7 C20 1.509(4) . ?
C8 C9 1.529(4) . ?
C8 C15 1.476(4) . ?
C8 C17 1.315(4) . ?
C9 C18 1.525(3) . ?
C10 H10 0.9300 . ?
C10 C12 1.381(4) . ?
C10 C19 1.383(4) . ?
C11 C12 1.477(4) . ?
C13 H13 0.9300 . ?
C13 C19 1.380(4) . ?
C14 C15 1.391(4) . ?
C14 C22 1.383(4) . ?
C15 C23 1.387(4) . ?
C16 H16A 0.9700 . ?
C16 H16B 0.9700 . ?
C16 C21 1.512(4) . ?
C17 H17A 0.98(3) . ?
C17 H17B 0.98(3) . ?
C18 H18A 0.9600 . ?
C18 H18B 0.9600 . ?
C18 H18C 0.9600 . ?
C19 H19 0.9300 . ?
C20 H20A 0.9700 . ?
C20 H20B 0.9700 . ?
C21 H21A 0.9700 . ?
C21 H21B 0.9700 . ?
C22 H22 0.9300 . ?
C22 C24 1.386(5) . ?
C23 H23 0.9300 . ?
C23 C25 1.399(5) . ?
C24 H24 0.9300 . ?
C24 C25 1.373(5) . ?
C25 H25 0.9300 . ?

loop_
_geom_torsion_atom_site_label_1
_geom_torsion_atom_site_label_2
_geom_torsion_atom_site_label_3
_geom_torsion_atom_site_label_4
_geom_torsion
_geom_torsion_site_symmetry_1
_geom_torsion_site_symmetry_2
_geom_torsion_site_symmetry_3
_geom_torsion_site_symmetry_4
_geom_torsion_publ_flag
N2 C6 C13 C19 177.6(2) . . . . ?
N2 C7 C20 S1 63.2(3) . . . . ?
N2 C16 C21 S1 -62.2(3) . . . . ?
N3 C11 C12 C4 -6.0(3) . . . . ?
N3 C11 C12 C10 177.4(3) . . . . ?
N3 C14 C15 C8 -1.6(3) . . . . ?
N3 C14 C15 C23 176.7(2) . . . . ?
N3 C14 C22 C24 -175.9(3) . . . . ?
C4 C6 C13 C19 -1.3(4) . . . . ?
O5 C11 C12 C4 170.3(3) . . . . ?
O5 C11 C12 C10 -6.3(5) . . . . ?
C6 N2 C7 C20 169.6(2) . . . . ?
C6 N2 C16 C21 -168.7(2) . . . . ?
C6 C4 C9 N3 -176.0(3) . . . . ?
C6 C4 C9 C8 72.1(4) . . . . ?
C6 C4 C9 C18 -59.2(4) . . . . ?
C6 C4 C12 C10 -2.8(4) . . . . ?
C6 C4 C12 C11 -179.5(2) . . . . ?
C6 C13 C19 C10 -1.1(5) . . . . ?
C7 N2 C6 C4 -129.7(3) . . . . ?
C7 N2 C6 C13 51.4(3) . . . . ?
C7 N2 C16 C21 64.9(3) . . . . ?
C8 C15 C23 C25 177.8(3) . . . . ?
C9 N3 C11 O5 -169.3(3) . . . . ?
C9 N3 C11 C12 7.1(3) . . . . ?
C9 N3 C14 C15 12.6(3) . . . . ?
C9 N3 C14 C22 -169.7(3) . . . . ?
C9 C4 C6 N2 1.5(4) . . . . ?
C9 C4 C6 C13 -179.6(3) . . . . ?
C9 C4 C12 C10 179.4(2) . . . . ?
C9 C4 C12 C11 2.7(3) . . . . ?
C9 C8 C15 C14 -9.6(3) . . . . ?
C9 C8 C15 C23 172.4(3) . . . . ?
C11 N3 C9 C4 -5.4(3) . . . . ?
C11 N3 C9 C8 118.7(2) . . . . ?
C11 N3 C9 C18 -124.7(2) . . . . ?
C11 N3 C14 C15 -120.0(3) . . . . ?
C11 N3 C14 C22 57.7(4) . . . . ?
C12 C4 C6 N2 -175.8(2) . . . . ?
C12 C4 C6 C13 3.2(4) . . . . ?
C12 C4 C9 N3 1.5(3) . . . . ?
C12 C4 C9 C8 -110.4(3) . . . . ?
C12 C4 C9 C18 118.3(3) . . . . ?
C12 C10 C19 C13 1.6(4) . . . . ?
C14 N3 C9 C4 -141.7(2) . . . . ?
C14 N3 C9 C8 -17.6(3) . . . . ?
C14 N3 C9 C18 99.0(3) . . . . ?
C14 N3 C11 O5 -38.5(4) . . . . ?
C14 N3 C11 C12 137.9(2) . . . . ?
C14 C15 C23 C25 0.0(4) . . . . ?
C14 C22 C24 C25 -0.7(5) . . . . ?
C15 C8 C9 N3 16.2(2) . . . . ?
C15 C8 C9 C4 127.1(2) . . . . ?
C15 C8 C9 C18 -100.3(2) . . . . ?
C15 C14 C22 C24 1.6(4) . . . . ?
C15 C23 C25 C24 0.9(5) . . . . ?
C16 N2 C6 C4 104.4(3) . . . . ?
C16 N2 C6 C13 -74.5(3) . . . . ?
C16 N2 C7 C20 -65.7(3) . . . . ?
C17 C8 C9 N3 -167.5(3) . . . . ?
C17 C8 C9 C4 -56.5(4) . . . . ?
C17 C8 C9 C18 76.1(3) . . . . ?
C17 C8 C15 C14 174.1(3) . . . . ?
C17 C8 C15 C23 -3.9(5) . . . . ?
C19 C10 C12 C4 0.3(4) . . . . ?
C19 C10 C12 C11 176.5(3) . . . . ?
C20 S1 C21 C16 52.5(2) . . . . ?
C21 S1 C20 C7 -52.7(2) . . . . ?
C22 C14 C15 C8 -179.4(2) . . . . ?
C22 C14 C15 C23 -1.2(4) . . . . ?
C22 C24 C25 C23 -0.5(5) . . . . ?
